data_2011426
loop_
_publ_author_name
'Hensen, Karl'
'Lemke, Alexander'
'Bolte, Michael'

_publ_section_title
;
 Tetrabromo(2,6-dimethylpyridine-<i>N</i>)titanium(IV), a twinned
 crystal structure
;
_journal_issue 10
_journal_name_full 'Acta Crystallographica Section C'
_journal_page_first 1196
_journal_page_last 1197
_journal_paper_doi 10.1107/S0108270100009811
_journal_volume 56
_journal_year 2000
_chemical_formula_iupac '[Ti Br4 (C7 H9 N)]'
_chemical_formula_sum 'C7 H9 Br4 N Ti'
_chemical_formula_weight 474.69
_chemical_name_systematic ?
_space_group_IT_number 5
_symmetry_cell_setting monoclinic
_symmetry_space_group_name_Hall 'C 2y'
_symmetry_space_group_name_H-M 'C 1 2 1'
_audit_creation_method SHELXL-97
_cell_angle_alpha 90.00
_cell_angle_beta 93.4820(10)
_cell_angle_gamma 90.00
_cell_formula_units_Z 4
_cell_length_a 11.6811(2)
_cell_length_b 9.8679(2)
_cell_length_c 11.1300(2)
_cell_measurement_reflns_used 8192
_cell_measurement_temperature 133(2)
_cell_measurement_theta_max 25
_cell_measurement_theta_min 1
_cell_volume 1280.56(4)
_computing_cell_refinement SMART
_computing_data_collection 'SMART (Siemens, 1995)'
_computing_data_reduction 'SAINT (Siemens, 1995)'
_computing_molecular_graphics 'XP in SHELXTL (Siemens, 1995)'
_computing_structure_refinement 'SHELXL97 (Sheldrick, 1997)'
_computing_structure_solution 'SHELXS97 (Sheldrick, 1990)'
_diffrn_ambient_temperature 133(2)
_diffrn_measured_fraction_theta_full .760
_diffrn_measured_fraction_theta_max .760
_diffrn_measurement_device_type 'Siemens CCD three-circle'
_diffrn_measurement_method \w
_diffrn_radiation_monochromator graphite
_diffrn_radiation_source 'fine-focus sealed tube'
_diffrn_radiation_type MoK\a
_diffrn_radiation_wavelength .71073
_diffrn_reflns_av_R_equivalents .073
_diffrn_reflns_av_sigmaI/netI .0605
_diffrn_reflns_limit_h_max 14
_diffrn_reflns_limit_h_min -14
_diffrn_reflns_limit_k_max 12
_diffrn_reflns_limit_k_min -12
_diffrn_reflns_limit_l_max 13
_diffrn_reflns_limit_l_min 0
_diffrn_reflns_number 10417
_diffrn_reflns_theta_full 26.50
_diffrn_reflns_theta_max 26.50
_diffrn_reflns_theta_min 1.83
_diffrn_standards_decay_% 0
_diffrn_standards_interval_time 1200
_diffrn_standards_number 145
_exptl_absorpt_coefficient_mu 13.109
_exptl_absorpt_correction_T_max .560
_exptl_absorpt_correction_T_min .077
_exptl_absorpt_correction_type empirical
_exptl_absorpt_process_details '(SADABS; Sheldrick, 1996)'
_exptl_crystal_colour red
_exptl_crystal_density_diffrn 2.462
_exptl_crystal_density_method 'not measured'
_exptl_crystal_description plate
_exptl_crystal_F_000 880
_exptl_crystal_size_max .40
_exptl_crystal_size_mid .20
_exptl_crystal_size_min .05
_refine_diff_density_max .61
_refine_diff_density_min -.59
_refine_ls_abs_structure_details 'Flack (1983)'
_refine_ls_abs_structure_Flack .03(2)
_refine_ls_extinction_method none
_refine_ls_goodness_of_fit_ref 1.002
_refine_ls_hydrogen_treatment constr
_refine_ls_matrix_type full
_refine_ls_number_parameters 124
_refine_ls_number_reflns 2002
_refine_ls_number_restraints 1
_refine_ls_restrained_S_all 1.002
_refine_ls_R_factor_all .040
_refine_ls_R_factor_gt .034
_refine_ls_shift/su_max .001
_refine_ls_shift/su_mean .000
_refine_ls_structure_factor_coef Fsqd
_refine_ls_weighting_details 'calc w = 1/[\s^2^(Fo^2^)+(0.0257P)^2^] where P = (Fo^2^+2Fc^2^)/3'
_refine_ls_weighting_scheme calc
_refine_ls_wR_factor_ref .068
_reflns_number_gt 1798
_reflns_number_total 2002
_reflns_threshold_expression I>2\s(I)
_cod_data_source_file jz1419.cif
_cod_data_source_block I
_cod_depositor_comments
;
The following automatic conversions were performed:
'_symmetry_cell_setting' value 'Monoclinic' changed to 'monoclinic'
according to '/home/saulius/struct/CIF-dictionaries/cif_core.dic'
dictionary named 'cif_core.dic' version 2.4.1 from 2010-06-29.

Automatic conversion script
Id: cif_fix_enum 1527 2010-12-29 10:47:43Z saulius 

The following automatic conversions were performed:

'_symmetry_cell_setting' value 'Monoclinic' changed to 'monoclinic'
according to /home/saulius/struct/CIF-dictionaries/cif_core.dic
dictionary named 'cif_core.dic' version 2.4.1 from 2010-06-29.

Automatic conversion script
Id: cif_fix_values 1715 2011-07-08 13:25:40Z adriana 
;
_cod_original_sg_symbol_H-M 'C 2'
_cod_database_code 2011426
_cod_database_fobs_code 2011426

loop_
_symmetry_equiv_pos_as_xyz
'x, y, z'
'-x, y, -z'
'x+1/2, y+1/2, z'
'-x+1/2, y+1/2, -z'

loop_
_atom_site_label
_atom_site_fract_x
_atom_site_fract_y
_atom_site_fract_z
_atom_site_U_iso_or_equiv
_atom_site_adp_type
_atom_site_calc_flag
_atom_site_refinement_flags
_atom_site_occupancy
_atom_site_disorder_assembly
_atom_site_disorder_group
_atom_site_type_symbol
Ti1 .5000 .50712(19) 1.0000 .0157(4) Uani d S 1 . . Ti
Br1 .62173(6) .46822(7) 1.18188(7) .0231(2) Uani d . 1 . . Br
Br2 .62667(7) .65623(8) .90897(7) .0252(2) Uani d . 1 . . Br
N1 .5000 .2861(8) 1.0000 .0134(18) Uani d S 1 . . N
C2 .5799(6) .2151(8) .9421(7) .0199(18) Uani d . 1 . . C
C21 .6665(7) .2981(8) .8765(7) .0236(18) Uani d . 1 . . C
H21A .6264 .3508 .8122 .035 Uiso calc R 1 . . H
H21B .7218 .2372 .8416 .035 Uiso calc R 1 . . H
H21C .7071 .3598 .9334 .035 Uiso calc R 1 . . H
C3 .5801(7) .0769(8) .9386(7) .0213(18) Uani d . 1 . . C
H3 .6349 .0304 .8942 .026 Uiso calc R 1 . . H
C4 .5000 .0042(12) 1.0000 .023(3) Uani d S 1 . . C
H4 .5000 -.0920 1.0000 .027 Uiso calc SR 1 . . H
Ti1A .5000 .96534(19) .5000 .0151(4) Uani d S 1 . . Ti
Br1A .39673(7) .92539(7) .68047(7) .0210(2) Uani d . 1 . . Br
Br2A .36461(7) 1.11412(8) .40588(7) .02206(19) Uani d . 1 . . Br
N1A .5000 .7448(9) .5000 .0151(18) Uani d S 1 . . N
C2A .4120(6) .6738(8) .4433(7) .0204(17) Uani d . 1 . . C
C21A .3150(6) .7575(8) .3819(7) .0201(17) Uani d . 1 . . C
H21D .2832 .8186 .4408 .030 Uiso calc R 1 . . H
H21E .2546 .6967 .3489 .030 Uiso calc R 1 . . H
H21F .3450 .8109 .3165 .030 Uiso calc R 1 . . H
C3A .4099(7) .5344(8) .4421(7) .0216(18) Uani d . 1 . . C
H3A .3477 .4871 .4023 .026 Uiso calc R 1 . . H
C4A .5000 .4641(12) .5000 .023(3) Uani d S 1 . . C
H4A .5000 .3678 .5000 .028 Uiso calc SR 1 . . H

loop_
_atom_site_aniso_label
_atom_site_aniso_U_11
_atom_site_aniso_U_22
_atom_site_aniso_U_33
_atom_site_aniso_U_12
_atom_site_aniso_U_13
_atom_site_aniso_U_23
Ti1 .0159(11) .0177(10) .0131(10) .000 -.0025(8) .000
Br1 .0217(4) .0320(5) .0148(4) -.0041(3) -.0056(3) .0019(3)
Br2 .0290(5) .0254(4) .0213(5) -.0067(4) .0026(3) .0044(3)
N1 .013(5) .018(5) .009(4) .000 -.004(3) .000
C2 .012(4) .028(4) .020(4) -.003(3) .001(4) -.003(3)
C21 .018(4) .021(4) .034(5) .001(3) .013(4) -.001(4)
C3 .023(5) .020(4) .020(4) .006(3) -.008(3) .001(3)
C4 .030(7) .023(6) .015(6) .000 -.005(5) .000
Ti1A .0145(9) .0171(10) .0138(9) .000 .0017(7) .000
Br1A .0203(4) .0293(5) .0139(4) .0017(3) .0041(3) .0001(3)
Br2A .0232(4) .0236(4) .0189(4) .0057(3) -.0025(3) .0022(3)
N1A .017(5) .018(5) .010(4) .000 .002(4) .000
C2A .012(4) .025(4) .024(4) .003(3) .003(3) -.004(3)
C21A .015(4) .030(4) .015(4) .001(3) -.004(3) -.002(3)
C3A .017(4) .021(4) .026(4) -.002(3) -.001(4) .002(4)
C4A .031(7) .017(6) .022(6) .000 .007(5) .000

loop_
_atom_type_symbol
_atom_type_description
_atom_type_scat_dispersion_real
_atom_type_scat_dispersion_imag
_atom_type_scat_source
C C .0033 .0016 'International Tables Vol C Tables 4.2.6.8 and 6.1.1.4'
H H .0000 .0000 'International Tables Vol C Tables 4.2.6.8 and 6.1.1.4'
N N .0061 .0033 'International Tables Vol C Tables 4.2.6.8 and 6.1.1.4'
Ti Ti .2776 .4457 'International Tables Vol C Tables 4.2.6.8 and 6.1.1.4'
Br Br -.2901 2.4595 'International Tables Vol C Tables 4.2.6.8 and 6.1.1.4'

loop_
_geom_angle_atom_site_label_1
_geom_angle_atom_site_label_2
_geom_angle_atom_site_label_3
_geom_angle_site_symmetry_1
_geom_angle_site_symmetry_3
_geom_angle
_geom_angle_publ_flag
N1 Ti1 Br2 . . 128.60(4) y
N1 Ti1 Br2 . 2_657 128.60(4) ?
Br2 Ti1 Br2 . 2_657 102.81(8) y
N1 Ti1 Br1 . 2_657 80.92(5) ?
Br2 Ti1 Br1 . 2_657 95.23(3) ?
Br2 Ti1 Br1 2_657 2_657 96.07(3) ?
N1 Ti1 Br1 . . 80.92(5) y
Br2 Ti1 Br1 . . 96.07(3) y
Br2 Ti1 Br1 2_657 . 95.23(3) ?
Br1 Ti1 Br1 2_657 . 161.84(9) y
C2 N1 C2 2_657 . 118.0(9) ?
C2 N1 Ti1 2_657 . 121.0(5) ?
C2 N1 Ti1 . . 121.0(5) ?
C3 C2 N1 . . 122.0(8) ?
C3 C2 C21 . . 121.5(7) ?
N1 C2 C21 . . 116.4(7) ?
C2 C3 C4 . . 119.9(8) ?
C3 C4 C3 . 2_657 117.9(11) ?
N1A Ti1A Br2A . 2_656 128.54(4) ?
N1A Ti1A Br2A . . 128.54(4) y
Br2A Ti1A Br2A 2_656 . 102.92(8) y
N1A Ti1A Br1A . 2_656 80.69(5) ?
Br2A Ti1A Br1A 2_656 2_656 96.59(4) ?
Br2A Ti1A Br1A . 2_656 94.98(3) ?
N1A Ti1A Br1A . . 80.69(5) y
Br2A Ti1A Br1A 2_656 . 94.98(3) ?
Br2A Ti1A Br1A . . 96.59(4) y
Br1A Ti1A Br1A 2_656 . 161.38(9) y
C2A N1A C2A . 2_656 118.3(9) ?
C2A N1A Ti1A . . 120.8(5) ?
C2A N1A Ti1A 2_656 . 120.8(5) ?
N1A C2A C3A . . 122.0(7) ?
N1A C2A C21A . . 116.5(7) ?
C3A C2A C21A . . 121.5(7) ?
C2A C3A C4A . . 118.9(8) ?
C3A C4A C3A 2_656 . 119.9(11) ?

loop_
_geom_bond_atom_site_label_1
_geom_bond_atom_site_label_2
_geom_bond_site_symmetry_2
_geom_bond_distance
_geom_bond_publ_flag
Ti1 N1 . 2.181(8) y
Ti1 Br2 . 2.3585(14) y
Ti1 Br2 2_657 2.3585(14) ?
Ti1 Br1 2_657 2.4326(8) ?
Ti1 Br1 . 2.4326(8) y
N1 C2 2_657 1.361(9) ?
N1 C2 . 1.361(9) ?
C2 C3 . 1.364(11) ?
C2 C21 . 1.522(11) ?
C3 C4 . 1.391(10) ?
C4 C3 2_657 1.391(10) ?
Ti1A N1A . 2.176(9) y
Ti1A Br2A 2_656 2.3564(14) ?
Ti1A Br2A . 2.3564(14) y
Ti1A Br1A 2_656 2.4372(8) ?
Ti1A Br1A . 2.4372(8) y
N1A C2A . 1.367(9) ?
N1A C2A 2_656 1.367(9) ?
C2A C3A . 1.376(11) ?
C2A C21A . 1.529(11) ?
C3A C4A . 1.387(9) ?
C4A C3A 2_656 1.387(9) ?

loop_
_geom_torsion_atom_site_label_1
_geom_torsion_atom_site_label_2
_geom_torsion_atom_site_label_3
_geom_torsion_atom_site_label_4
_geom_torsion_site_symmetry_1
_geom_torsion_site_symmetry_4
_geom_torsion
_geom_torsion_publ_flag
Br2 Ti1 N1 C2 . 2_657 179.8(4) ?
Br2 Ti1 N1 C2 2_657 2_657 -.2(4) ?
Br1 Ti1 N1 C2 2_657 2_657 -90.7(4) ?
Br1 Ti1 N1 C2 . 2_657 89.3(4) ?
Br2 Ti1 N1 C2 . . -.2(4) y
Br2 Ti1 N1 C2 2_657 . 179.8(4) ?
Br1 Ti1 N1 C2 2_657 . 89.3(4) ?
Br1 Ti1 N1 C2 . . -90.7(4) y
C2 N1 C2 C3 2_657 . 1.5(6) ?
Ti1 N1 C2 C3 . . -178.5(6) ?
C2 N1 C2 C21 2_657 . 178.9(8) ?
Ti1 N1 C2 C21 . . -1.1(8) ?
N1 C2 C3 C4 . . -2.9(11) ?
C21 C2 C3 C4 . . 179.8(6) ?
C2 C3 C4 C3 . 2_657 1.4(5) ?
Br2A Ti1A N1A C2A 2_656 . 177.9(4) ?
Br2A Ti1A N1A C2A . . -2.1(4) y
Br1A Ti1A N1A C2A 2_656 . -91.1(4) y
Br1A Ti1A N1A C2A . . 88.9(4) ?
Br2A Ti1A N1A C2A 2_656 2_656 -2.1(4) ?
Br2A Ti1A N1A C2A . 2_656 177.9(4) ?
Br1A Ti1A N1A C2A 2_656 2_656 88.9(4) ?
Br1A Ti1A N1A C2A . 2_656 -91.1(4) ?
C2A N1A C2A C3A 2_656 . .1(6) ?
Ti1A N1A C2A C3A . . -179.9(6) ?
C2A N1A C2A C21A 2_656 . 179.6(8) ?
Ti1A N1A C2A C21A . . -.4(8) ?
N1A C2A C3A C4A . . -.1(11) ?
C21A C2A C3A C4A . . -179.7(6) ?
C2A C3A C4A C3A . 2_656 .1(5) ?
